data_1504341
loop_
_publ_author_name
'Gomtsyan, Arthur'
'Bayburt, Erol K.'
'Schmidt, Robert G.'
'Surowy, Carol S.'
'Honore, Prisca'
'Marsh, Kennan C.'
'Hannick, Steven M.'
'McDonald, Heath A.'
'Wetter, Jill M.'
'Sullivan, James P.'
'Jarvis, Michael F.'
'Faltynek, Connie R.'
'Lee, Chih-Hung'

_publ_section_title
;
 Identification of
 (R)-1-(5-tert-butyl-2,3-dihydro-1H-inden-1-yl)-3-(1H-indazol-4-yl)urea
 (ABT-102) as a potent TRPV1 antagonist for pain management.
;
_journal_issue 3
_journal_name_full 'Journal of medicinal chemistry'
_journal_page_first 392
_journal_page_last 395
_journal_paper_doi 10.1021/jm701007g
_journal_volume 51
_journal_year 2008
_chemical_formula_moiety 'C8 H14 N1 O3, C13 H20 N1'
_chemical_formula_sum 'C21 H34 N2 O3'
_chemical_formula_weight 362.50
_chemical_name_systematic
; 
 ? 
;
_space_group_IT_number 5
_symmetry_cell_setting monoclinic
_symmetry_space_group_name_Hall 'C 2y'
_symmetry_space_group_name_H-M 'C 1 2 1'
_atom_sites_solution_hydrogens geom
_atom_sites_solution_primary direct
_atom_sites_solution_secondary difmap
_audit_creation_method SHELXL-97
_cell_angle_alpha 90.00
_cell_angle_beta 96.031(6)
_cell_angle_gamma 90.00
_cell_formula_units_Z 4
_cell_length_a 19.155(7)
_cell_length_b 5.871(2)
_cell_length_c 19.432(6)
_cell_measurement_reflns_used 870
_cell_measurement_temperature 173(2)
_cell_measurement_theta_max 20.3965
_cell_measurement_theta_min 2.4815
_cell_volume 2173.2(13)
_computing_cell_refinement 'Bruker saintplus (Bruker 1999)'
_computing_data_collection 'Bruker SMART (Bruker 2001)'
_computing_data_reduction 'Bruker saintplus (Bruker 1999)'
_computing_structure_refinement 'SHELXL-97 (Sheldrick, 1997)'
_computing_structure_solution 'SHELXS-97 (Sheldrick, 1990)'
_diffrn_ambient_temperature 173(2)
_diffrn_measured_fraction_theta_full 0.979
_diffrn_measured_fraction_theta_max 0.979
_diffrn_measurement_device_type CCD
_diffrn_measurement_method omega
_diffrn_radiation_monochromator graphite
_diffrn_radiation_source 'fine-focus sealed tube'
_diffrn_radiation_type MoK\a
_diffrn_radiation_wavelength 0.71073
_diffrn_reflns_av_R_equivalents 0.2047
_diffrn_reflns_av_sigmaI/netI 0.1843
_diffrn_reflns_limit_h_max 25
_diffrn_reflns_limit_h_min -24
_diffrn_reflns_limit_k_max 7
_diffrn_reflns_limit_k_min -7
_diffrn_reflns_limit_l_max 25
_diffrn_reflns_limit_l_min -25
_diffrn_reflns_number 13002
_diffrn_reflns_theta_full 28.39
_diffrn_reflns_theta_max 28.39
_diffrn_reflns_theta_min 1.05
_diffrn_standards_number 0
_exptl_absorpt_coefficient_mu 0.074
_exptl_absorpt_correction_type none
_exptl_crystal_colour colorless
_exptl_crystal_density_diffrn 1.108
_exptl_crystal_density_meas ?
_exptl_crystal_density_method 'not measured'
_exptl_crystal_description needle
_exptl_crystal_F_000 792
_exptl_crystal_size_max 0.4
_exptl_crystal_size_mid 0.1
_exptl_crystal_size_min 0.05
_refine_diff_density_max 0.543
_refine_diff_density_min -0.432
_refine_diff_density_rms 0.125
_refine_ls_abs_structure_details 'Flack H D (1983), Acta Cryst. A39, 876-881'
_refine_ls_abs_structure_Flack 5(2)
_refine_ls_extinction_coef 0.028(4)
_refine_ls_extinction_expression Fc^*^=kFc[1+0.001xFc^2^\l^3^/sin(2\q)]^-1/4^
_refine_ls_extinction_method SHELXL
_refine_ls_goodness_of_fit_ref 0.895
_refine_ls_hydrogen_treatment mixed
_refine_ls_matrix_type full
_refine_ls_number_parameters 252
_refine_ls_number_reflns 5202
_refine_ls_number_restraints 1
_refine_ls_restrained_S_all 0.895
_refine_ls_R_factor_all 0.1362
_refine_ls_R_factor_gt 0.0775
_refine_ls_shift/su_max 4.452
_refine_ls_shift/su_mean 0.069
_refine_ls_structure_factor_coef Fsqd
_refine_ls_weighting_details 'calc w=1/[\s^2^(Fo^2^)+(0.1437P)^2^+0.0000P] where P=(Fo^2^+2Fc^2^)/3'
_refine_ls_weighting_scheme calc
_refine_ls_wR_factor_gt 0.1789
_refine_ls_wR_factor_ref 0.2617
_reflns_number_gt 2481
_reflns_number_total 5202
_reflns_threshold_expression I>2sigma(I)
_cod_data_source_file jm701007g-file003.cif
_cod_data_source_block x680t
_cod_depositor_comments
;
The following automatic conversions were performed:

'_exptl_crystal_density_meas' value 'none' was changed to '?' - the
value is perceived as not measured.

Automatic conversion script
Id: cif_fix_values 3008 2015-01-20 13:52:24Z robertas 
;
_cod_original_cell_volume 2173.0(13)
_cod_original_sg_symbol_H-M C2
_cod_database_code 1504341

loop_
_symmetry_equiv_pos_as_xyz
'x, y, z'
'-x, y, -z'
'x+1/2, y+1/2, z'
'-x+1/2, y+1/2, -z'

loop_
_atom_site_label
_atom_site_type_symbol
_atom_site_fract_x
_atom_site_fract_y
_atom_site_fract_z
_atom_site_U_iso_or_equiv
_atom_site_adp_type
_atom_site_occupancy
_atom_site_symmetry_multiplicity
_atom_site_calc_flag
_atom_site_refinement_flags
O1 O 0.72444(15) -0.3534(5) 0.83958(15) 0.0569(8) Uani 1 1 d .
O2 O 0.79030(15) -0.0547(5) 0.87144(14) 0.0565(8) Uani 1 1 d .
O3 O 0.63604(16) -0.0128(5) 0.95436(13) 0.0594(8) Uani 1 1 d .
N1 N 0.66336(15) 0.2061(5) 0.86561(14) 0.0434(7) Uani 1 1 d .
H1 H 0.6695 0.3416 0.8505 0.052 Uiso 1 1 calc R
C1 C 0.73379(19) -0.1435(6) 0.84745(17) 0.0415(8) Uani 1 1 d .
C2 C 0.6726(2) 0.0099(7) 0.82032(17) 0.0413(8) Uani 1 1 d .
H2 H 0.629(2) -0.081(7) 0.8166(19) 0.050 Uiso 1 1 calc .
C3 C 0.6456(2) 0.1783(8) 0.92968(18) 0.0489(9) Uani 1 1 d .
C4 C 0.6355(3) 0.3927(10) 0.9697(2) 0.0769(15) Uani 1 1 d .
H4A H 0.6711 0.4024 1.0082 0.115 Uiso 1 1 calc R
H4B H 0.5901 0.3904 0.9863 0.115 Uiso 1 1 calc R
H4C H 0.6389 0.5223 0.9401 0.115 Uiso 1 1 calc R
C5 C 0.68361(19) 0.0986(7) 0.74874(18) 0.0457(9) Uani 1 1 d .
H5A H 0.6956 -0.0291 0.7206 0.055 Uiso 1 1 calc R
H5B H 0.7235 0.2014 0.7532 0.055 Uiso 1 1 calc R
C6 C 0.6206(2) 0.2241(9) 0.7101(2) 0.0589(11) Uani 1 1 d .
H6 H 0.604(2) 0.338(9) 0.742(2) 0.071 Uiso 1 1 calc .
C7 C 0.6423(3) 0.3492(15) 0.6480(3) 0.110(2) Uani 1 1 d .
H7A H 0.6024 0.4267 0.6248 0.165 Uiso 1 1 calc R
H7B H 0.6601 0.2422 0.6168 0.165 Uiso 1 1 calc R
H7C H 0.6781 0.4581 0.6628 0.165 Uiso 1 1 calc R
C8 C 0.5605(3) 0.0580(14) 0.6909(4) 0.118(3) Uani 1 1 d .
H8A H 0.5738 -0.0472 0.6568 0.177 Uiso 1 1 calc R
H8B H 0.5196 0.1408 0.6725 0.177 Uiso 1 1 calc R
H8C H 0.5504 -0.0243 0.7314 0.177 Uiso 1 1 calc R
N2 N 0.83540(16) 0.3921(6) 0.90069(15) 0.0481(8) Uani 1 1 d .
H2A H 0.8218 0.2509 0.8892 0.072 Uiso 1 1 calc R
H2B H 0.8021 0.4899 0.8847 0.072 Uiso 1 1 calc R
H2C H 0.8428 0.4036 0.9465 0.072 Uiso 1 1 calc R
C9 C 0.9018(2) 0.4457(9) 0.8697(2) 0.0570(11) Uani 1 1 d .
H9 H 0.916(2) 0.604(9) 0.879(2) 0.068 Uiso 1 1 calc .
C10 C 0.9606(2) 0.2822(11) 0.8956(2) 0.0726(15) Uani 1 1 d .
H10A H 0.9505 0.2113 0.9385 0.087 Uiso 1 1 calc R
H10B H 1.0048 0.3632 0.9037 0.087 Uiso 1 1 calc R
C11 C 0.9647(3) 0.1023(9) 0.8395(2) 0.0756(14) Uani 1 1 d .
H11A H 1.0131 0.0693 0.8328 0.091 Uiso 1 1 calc R
H11B H 0.9418 -0.0375 0.8515 0.091 Uiso 1 1 calc R
C12 C 0.9265(2) 0.2087(7) 0.77539(19) 0.0520(10) Uani 1 1 d .
C13 C 0.9234(2) 0.1343(8) 0.7073(2) 0.0568(11) Uani 1 1 d .
H13 H 0.9471 0.0027 0.6968 0.068 Uiso 1 1 calc R
C14 C 0.8846(2) 0.2568(8) 0.6546(2) 0.0534(10) Uani 1 1 d .
C15 C 0.8512(2) 0.4561(9) 0.6733(2) 0.0620(12) Uani 1 1 d .
H15 H 0.8263 0.5418 0.6387 0.074 Uiso 1 1 calc R
C16 C 0.8537(2) 0.5314(8) 0.7413(2) 0.0587(11) Uani 1 1 d .
H16 H 0.8304 0.6631 0.7525 0.070 Uiso 1 1 calc R
C17 C 0.8924(2) 0.4024(7) 0.79217(18) 0.0499(10) Uani 1 1 d .
C18 C 0.8789(2) 0.1747(10) 0.5792(2) 0.0647(12) Uani 1 1 d .
C19 C 0.9333(4) -0.0180(14) 0.5673(3) 0.103(2) Uani 1 1 d .
H19A H 0.9799 0.0359 0.5813 0.155 Uiso 1 1 calc R
H19B H 0.9292 -0.0583 0.5192 0.155 Uiso 1 1 calc R
H19C H 0.9239 -0.1494 0.5943 0.155 Uiso 1 1 calc R
C20 C 0.8900(6) 0.3632(14) 0.5292(3) 0.131(3) Uani 1 1 d .
H20A H 0.9367 0.4224 0.5388 0.196 Uiso 1 1 calc R
H20B H 0.8566 0.4827 0.5341 0.196 Uiso 1 1 calc R
H20C H 0.8837 0.3051 0.4828 0.196 Uiso 1 1 calc R
C21 C 0.8072(3) 0.0715(15) 0.5590(4) 0.113(2) Uani 1 1 d .
H21A H 0.8069 -0.0027 0.5150 0.170 Uiso 1 1 calc R
H21B H 0.7724 0.1895 0.5560 0.170 Uiso 1 1 calc R
H21C H 0.7970 -0.0378 0.5933 0.170 Uiso 1 1 calc R

loop_
_atom_site_aniso_label
_atom_site_aniso_U_11
_atom_site_aniso_U_22
_atom_site_aniso_U_33
_atom_site_aniso_U_23
_atom_site_aniso_U_13
_atom_site_aniso_U_12
O1 0.0639(16) 0.0427(17) 0.0632(18) 0.0008(13) 0.0024(13) -0.0010(13)
O2 0.0591(16) 0.0460(16) 0.0607(17) 0.0064(13) -0.0111(13) -0.0019(13)
O3 0.088(2) 0.0527(18) 0.0378(14) 0.0052(13) 0.0083(13) -0.0054(16)
N1 0.0546(18) 0.0395(17) 0.0363(14) 0.0043(13) 0.0057(12) 0.0034(14)
C1 0.052(2) 0.040(2) 0.0320(17) 0.0032(15) 0.0009(15) -0.0050(17)
C2 0.0438(19) 0.045(2) 0.0350(17) 0.0013(15) 0.0026(14) -0.0019(17)
C3 0.054(2) 0.055(2) 0.0370(18) 0.0000(18) -0.0001(15) 0.0043(19)
C4 0.122(4) 0.065(3) 0.043(2) -0.009(2) 0.008(2) 0.013(3)
C5 0.051(2) 0.050(2) 0.0352(18) 0.0027(16) 0.0039(15) 0.0043(18)
C6 0.054(2) 0.079(3) 0.043(2) 0.013(2) -0.0008(17) 0.007(2)
C7 0.090(4) 0.157(6) 0.081(4) 0.068(4) 0.002(3) 0.013(4)
C8 0.077(4) 0.146(6) 0.119(5) 0.029(5) -0.041(3) -0.020(4)
N2 0.0571(18) 0.0501(19) 0.0374(15) 0.0000(14) 0.0058(13) -0.0014(16)
C9 0.065(3) 0.064(3) 0.042(2) -0.0031(19) 0.0070(18) -0.019(2)
C10 0.053(2) 0.119(4) 0.045(2) 0.004(3) -0.0018(18) -0.002(3)
C11 0.088(3) 0.074(3) 0.061(3) 0.011(2) -0.009(2) 0.015(3)
C12 0.057(2) 0.050(2) 0.048(2) 0.0040(19) 0.0002(17) -0.0069(19)
C13 0.063(2) 0.060(3) 0.047(2) 0.0019(19) 0.0039(18) 0.001(2)
C14 0.055(2) 0.060(3) 0.046(2) -0.0011(19) 0.0075(17) -0.003(2)
C15 0.064(2) 0.073(3) 0.049(2) 0.017(2) 0.0040(19) 0.007(2)
C16 0.073(3) 0.054(2) 0.051(2) 0.010(2) 0.017(2) 0.015(2)
C17 0.054(2) 0.055(2) 0.0406(19) 0.0025(18) 0.0075(16) -0.014(2)
C18 0.069(3) 0.080(3) 0.044(2) -0.004(2) 0.0015(18) 0.002(2)
C19 0.105(4) 0.134(6) 0.070(3) -0.026(4) 0.009(3) 0.029(4)
C20 0.249(10) 0.093(5) 0.052(3) -0.003(3) 0.028(4) 0.003(6)
C21 0.099(4) 0.141(7) 0.096(4) -0.034(5) -0.007(3) -0.021(5)

loop_
_atom_type_symbol
_atom_type_description
_atom_type_scat_dispersion_real
_atom_type_scat_dispersion_imag
_atom_type_scat_source
C C 0.0033 0.0016 'International Tables Vol C Tables 4.2.6.8 and 6.1.1.4'
H H 0.0000 0.0000 'International Tables Vol C Tables 4.2.6.8 and 6.1.1.4'
N N 0.0061 0.0033 'International Tables Vol C Tables 4.2.6.8 and 6.1.1.4'
O O 0.0106 0.0060 'International Tables Vol C Tables 4.2.6.8 and 6.1.1.4'

loop_
_geom_angle_atom_site_label_1
_geom_angle_atom_site_label_2
_geom_angle_atom_site_label_3
_geom_angle
C3 N1 C2 121.4(3)
C3 N1 H1 119.3
C2 N1 H1 119.3
O2 C1 O1 124.4(4)
O2 C1 C2 119.1(3)
O1 C1 C2 116.3(3)
N1 C2 C5 108.4(3)
N1 C2 C1 113.0(3)
C5 C2 C1 110.0(3)
N1 C2 H2 103(2)
C5 C2 H2 107(2)
C1 C2 H2 115(2)
O3 C3 N1 122.2(4)
O3 C3 C4 121.7(3)
N1 C3 C4 116.1(4)
C3 C4 H4A 109.5
C3 C4 H4B 109.5
H4A C4 H4B 109.5
C3 C4 H4C 109.5
H4A C4 H4C 109.5
H4B C4 H4C 109.5
C2 C5 C6 115.6(3)
C2 C5 H5A 108.4
C6 C5 H5A 108.4
C2 C5 H5B 108.4
C6 C5 H5B 108.4
H5A C5 H5B 107.4
C7 C6 C8 112.3(5)
C7 C6 C5 110.8(4)
C8 C6 C5 110.2(4)
C7 C6 H6 100(2)
C8 C6 H6 110(2)
C5 C6 H6 112(2)
C6 C7 H7A 109.5
C6 C7 H7B 109.5
H7A C7 H7B 109.5
C6 C7 H7C 109.5
H7A C7 H7C 109.5
H7B C7 H7C 109.5
C6 C8 H8A 109.5
C6 C8 H8B 109.5
H8A C8 H8B 109.5
C6 C8 H8C 109.5
H8A C8 H8C 109.5
H8B C8 H8C 109.5
C9 N2 H2A 109.5
C9 N2 H2B 109.5
H2A N2 H2B 109.5
C9 N2 H2C 109.5
H2A N2 H2C 109.5
H2B N2 H2C 109.5
N2 C9 C17 110.2(3)
N2 C9 C10 111.4(4)
C17 C9 C10 103.2(4)
N2 C9 H9 102(2)
C17 C9 H9 109(2)
C10 C9 H9 121(2)
C9 C10 C11 107.0(3)
C9 C10 H10A 110.3
C11 C10 H10A 110.3
C9 C10 H10B 110.3
C11 C10 H10B 110.3
H10A C10 H10B 108.6
C12 C11 C10 104.3(4)
C12 C11 H11A 110.9
C10 C11 H11A 110.9
C12 C11 H11B 110.9
C10 C11 H11B 110.9
H11A C11 H11B 108.9
C17 C12 C13 121.0(4)
C17 C12 C11 110.4(4)
C13 C12 C11 128.6(4)
C12 C13 C14 120.2(4)
C12 C13 H13 119.9
C14 C13 H13 119.9
C15 C14 C13 117.5(4)
C15 C14 C18 121.4(4)
C13 C14 C18 121.1(4)
C16 C15 C14 122.8(4)
C16 C15 H15 118.6
C14 C15 H15 118.6
C15 C16 C17 117.7(4)
C15 C16 H16 121.2
C17 C16 H16 121.2
C12 C17 C16 120.9(4)
C12 C17 C9 111.4(4)
C16 C17 C9 127.7(4)
C20 C18 C21 108.3(6)
C20 C18 C14 112.6(5)
C21 C18 C14 110.2(4)
C20 C18 C19 107.1(5)
C21 C18 C19 105.7(5)
C14 C18 C19 112.6(4)
C18 C19 H19A 109.5
C18 C19 H19B 109.5
H19A C19 H19B 109.5
C18 C19 H19C 109.5
H19A C19 H19C 109.5
H19B C19 H19C 109.5
C18 C20 H20A 109.5
C18 C20 H20B 109.5
H20A C20 H20B 109.5
C18 C20 H20C 109.5
H20A C20 H20C 109.5
H20B C20 H20C 109.5
C18 C21 H21A 109.5
C18 C21 H21B 109.5
H21A C21 H21B 109.5
C18 C21 H21C 109.5
H21A C21 H21C 109.5
H21B C21 H21C 109.5

loop_
_geom_bond_atom_site_label_1
_geom_bond_atom_site_label_2
_geom_bond_distance
O1 C1 1.252(5)
O2 C1 1.247(4)
O3 C3 1.241(5)
N1 C3 1.335(5)
N1 C2 1.472(5)
N1 H1 0.8600
C1 C2 1.528(5)
C2 C5 1.521(5)
C2 H2 0.96(4)
C3 C4 1.503(7)
C4 H4A 0.9600
C4 H4B 0.9600
C4 H4C 0.9600
C5 C6 1.541(5)
C5 H5A 0.9700
C5 H5B 0.9700
C6 C7 1.508(7)
C6 C8 1.524(8)
C6 H6 1.16(5)
C7 H7A 0.9600
C7 H7B 0.9600
C7 H7C 0.9600
C8 H8A 0.9600
C8 H8B 0.9600
C8 H8C 0.9600
N2 C9 1.497(5)
N2 H2A 0.8900
N2 H2B 0.8900
N2 H2C 0.8900
C9 C17 1.520(5)
C9 C10 1.524(7)
C9 H9 1.20(5)
C10 C11 1.524(7)
C10 H10A 0.9700
C10 H10B 0.9700
C11 C12 1.512(6)
C11 H11A 0.9700
C11 H11B 0.9700
C12 C17 1.368(6)
C12 C13 1.388(6)
C13 C14 1.400(6)
C13 H13 0.9300
C14 C15 1.400(7)
C14 C18 1.535(6)
C15 C16 1.389(6)
C15 H15 0.9300
C16 C17 1.394(6)
C16 H16 0.9300
C18 C20 1.503(9)
C18 C21 1.514(8)
C18 C19 1.571(8)
C19 H19A 0.9600
C19 H19B 0.9600
C19 H19C 0.9600
C20 H20A 0.9600
C20 H20B 0.9600
C20 H20C 0.9600
C21 H21A 0.9600
C21 H21B 0.9600
C21 H21C 0.9600

loop_
_geom_hbond_atom_site_label_D
_geom_hbond_atom_site_label_H
_geom_hbond_atom_site_label_A
_geom_hbond_distance_DH
_geom_hbond_distance_HA
_geom_hbond_distance_DA
_geom_hbond_angle_DHA
_geom_hbond_site_symmetry_A
N1 H1 O1 0.86 2.10 2.904(4) 155.7 1_565
N2 H2A O2 0.89 1.91 2.801(5) 175.6 .
N2 H2B O1 0.89 1.88 2.762(4) 168.3 1_565
N2 H2C O3 0.89 1.99 2.867(4) 169.7 4_657

loop_
_geom_torsion_atom_site_label_1
_geom_torsion_atom_site_label_2
_geom_torsion_atom_site_label_3
_geom_torsion_atom_site_label_4
_geom_torsion
C3 N1 C2 C5 173.1(3)
C3 N1 C2 C1 -64.7(4)
O2 C1 C2 N1 -43.1(4)
O1 C1 C2 N1 141.5(3)
O2 C1 C2 C5 78.3(4)
O1 C1 C2 C5 -97.2(4)
C2 N1 C3 O3 0.0(6)
C2 N1 C3 C4 -178.0(4)
N1 C2 C5 C6 -65.4(4)
C1 C2 C5 C6 170.6(3)
C2 C5 C6 C7 167.2(5)
C2 C5 C6 C8 -67.9(5)
N2 C9 C10 C11 99.3(4)
C17 C9 C10 C11 -18.9(5)
C9 C10 C11 C12 18.3(5)
C10 C11 C12 C17 -10.5(5)
C10 C11 C12 C13 169.5(4)
C17 C12 C13 C14 -0.3(6)
C11 C12 C13 C14 179.7(5)
C12 C13 C14 C15 1.3(6)
C12 C13 C14 C18 -178.5(4)
C13 C14 C15 C16 -1.7(7)
C18 C14 C15 C16 178.1(4)
C14 C15 C16 C17 1.1(7)
C13 C12 C17 C16 -0.4(6)
C11 C12 C17 C16 179.6(4)
C13 C12 C17 C9 178.4(4)
C11 C12 C17 C9 -1.5(5)
C15 C16 C17 C12 0.0(6)
C15 C16 C17 C9 -178.6(4)
N2 C9 C17 C12 -106.1(4)
C10 C9 C17 C12 12.9(5)
N2 C9 C17 C16 72.6(6)
C10 C9 C17 C16 -168.4(4)
C15 C14 C18 C20 45.8(7)
C13 C14 C18 C20 -134.4(6)
C15 C14 C18 C21 -75.2(6)
C13 C14 C18 C21 104.6(6)
C15 C14 C18 C19 167.1(5)
C13 C14 C18 C19 -13.1(7)
